data_1532242
loop_
_publ_author_name
'Wang, Y.'
'Xu, R.-R.'
'Yu, J.-H.'
'Shi, Z.'

_publ_section_title
;
 Synthesis and characterization of a new layered gallium phosphate (Co
 (en)3) (Ga3 (H2 P O4)6 (H P O4)3) templated by cobalt complex
;
_journal_name_full 'Journal of Solid State Chemistry'
_journal_page_first 176
_journal_page_last 181
_journal_volume 170
_journal_year 2003
_chemical_formula_sum 'C6 H39 Co Ga3 N6 O36 P9'
_chemical_name_systematic
;
(Co (N H2 (C H2)2 N H2)3) (Ga3 (H2 P O4)6 (H P O4)3)
;
_space_group_IT_number 11
_symmetry_space_group_name_Hall '-P 2yb'
_symmetry_space_group_name_H-M 'P 1 21/m 1'
_cell_angle_alpha 90
_cell_angle_beta 108.278
_cell_angle_gamma 90
_cell_formula_units_Z 2
_cell_length_a 9.2103
_cell_length_b 22.0936
_cell_length_c 9.5458
_cell_volume 1844.457
_citation_journal_id_ASTM JSSCBI
_cod_data_source_file Wang_JSSCBI_2003_1465.cif
_cod_data_source_block C6H39Co1Ga3N6O36P9
_cod_original_formula_sum 'C6 H39 Co1 Ga3 N6 O36 P9'
_cod_database_code 1532242

loop_
_symmetry_equiv_pos_as_xyz
x,y,z
-x,y+1/2,-z
-x,-y,-z
x,-y-1/2,z

loop_
_atom_site_label
_atom_site_type_symbol
_atom_site_fract_x
_atom_site_fract_y
_atom_site_fract_z
_atom_site_occupancy
_atom_site_U_iso_or_equiv
O5 O-2 0.5298 0.5338 0.3184 1 0.0
N2 N-3 0.1569 0.7019 0.2961 0.5 0.0
P4 P+5 0.4202 0.25 0.1254 1 0.0
O2 O-2 0.1538 0.5757 0.5763 1 0.0
P1 P+5 0.3194 0.6016 0.6219 1 0.0
N4 N-3 0.3927 0.7057 0.1735 0.5 0.0
N1 N-3 0.0148 0.7052 0.1348 0.5 0.0
O3 O-2 0.4061 0.5748 0.5251 1 0.0
Ga1 Ga+3 0.5 0.5 0.5 1 0.0
O9 O-2 0.3721 0.4852 0.0763 1 0.0
P2 P+5 0.229 0.4118 0.2969 1 0.0
O17 O-2 -0.0375 0.4142 0.719 1 0.0
O7 O-2 0.1962 0.3645 0.4059 1 0.0
O4 O-2 0.2955 0.4686 0.3782 1 0.0
N5 N-3 0.2311 0.6997 -0.0162 0.5 0.0
O12 O-2 0.508 0.4106 -0.0852 1 0.0
P3 P+5 0.4222 0.5435 0.162 1 0.0
O19 O-2 0.1501 0.4954 0.8343 1 0.0
O14 O-2 0.5204 0.25 0.2852 1 0.0
O13 O-2 0.4444 0.3063 0.045 1 0.0
N6 N-3 0.0899 0.6944 -0.0109 0.5 0.0
Ga2 Ga+3 0.4148 0.3952 0.0667 1 0.0
Co1 Co+3 0.2028 0.75 0.1449 1 0.0
O16 O-2 0.2132 0.3887 -0.0863 1 0.0
O10 O-2 0.271 0.5767 0.1672 1 0.0
C4 C+3 0.1267 0.7159 0.8442 1 0.0
C3 C+3 0.503 0.7164 0.3193 1 0.0
O11 O-2 0.6129 0.4064 0.2138 1 0.0
N3 N-3 0.3304 0.6945 0.2931 0.5 0.0
O18 O-2 0.1975 0.4218 0.654 1 0.0
O15 O-2 0.2483 0.25 0.1286 1 0.0
O6 O-2 0.3215 0.3768 0.2194 1 0.0
O8 O-2 0.0753 0.4263 0.1771 1 0.0
P5 P+5 0.1283 0.4278 0.7843 1 0.0
O1 O-2 0.2998 0.6706 0.5858 1 0.0
C2 C+3 0.0376 0.75 0.3492 1 0.0
C1 C+3 -0.0775 0.75 0.21 1 0.0
